data_4119027
loop_
_publ_author_name
'Michael A. Schafroth'
'David Sarlah'
'Simon Krautwald'
'Erick M. Carreira'

_publ_contact_author_email schweizer@org.chem.ethz.ch
_publ_contact_author_name 'B. Schweizer'
_publ_section_title
;
 Iridium-Catalyzed Enantioselective Polyene Cyclization
;
_journal_name_full 'Journal of the American Chemical Society'
_journal_page_first 20276
_journal_page_last 20278
_journal_paper_doi 10.1021/ja310386m
_journal_volume 134
_journal_year 2012
_chemical_formula_moiety 'C24 H34 O2'
_chemical_formula_sum 'C24 H34 O2'
_chemical_formula_weight 354.51
_chemical_name_systematic
; 
 ? 
;
_space_group_IT_number 5
_symmetry_cell_setting monoclinic
_symmetry_space_group_name_Hall 'C 2y'
_symmetry_space_group_name_H-M 'C 1 2 1'
_atom_sites_solution_hydrogens geom
_atom_sites_solution_primary direct
_atom_sites_solution_secondary difmap
_audit_creation_method SHELXL-97
_cell_angle_alpha 90.00
_cell_angle_beta 93.132(2)
_cell_angle_gamma 90.00
_cell_formula_units_Z 4
_cell_length_a 13.0071(7)
_cell_length_b 6.7819(4)
_cell_length_c 22.0380(15)
_cell_measurement_reflns_used 3881
_cell_measurement_temperature 100(2)
_cell_measurement_theta_max 27.34
_cell_measurement_theta_min 2.78
_cell_volume 1941.1(2)
_computing_cell_refinement 'Bruker SAINT'
_computing_data_collection 'Bruker APEX2'
_computing_data_reduction 'Bruker SAINT'
_computing_molecular_graphics 'Platon, Ortep'
_computing_publication_material 'Bruker SHELXTL'
_computing_structure_refinement 'OLEX2 (Dolomanov, 2009), SHELXL-97 (Sheldrick, 2008)'
_computing_structure_solution 'SHELXS-97 (Sheldrick, 2008)'
_diffrn_ambient_temperature 100(2)
_diffrn_measured_fraction_theta_full 0.999
_diffrn_measured_fraction_theta_max 0.999
_diffrn_measurement_device_type 'Bruker APEX-II CCD'
_diffrn_measurement_method '\f and \w scans'
_diffrn_radiation_monochromator graphite
_diffrn_radiation_source 'fine-focus sealed tube'
_diffrn_radiation_type MoK\a
_diffrn_radiation_wavelength 0.71073
_diffrn_reflns_av_R_equivalents 0.0190
_diffrn_reflns_av_sigmaI/netI 0.0320
_diffrn_reflns_limit_h_max 14
_diffrn_reflns_limit_h_min -16
_diffrn_reflns_limit_k_max 8
_diffrn_reflns_limit_k_min -8
_diffrn_reflns_limit_l_max 28
_diffrn_reflns_limit_l_min -28
_diffrn_reflns_number 8844
_diffrn_reflns_theta_full 27.51
_diffrn_reflns_theta_max 27.51
_diffrn_reflns_theta_min 2.78
_exptl_absorpt_coefficient_mu 0.075
_exptl_absorpt_correction_T_max 0.9933
_exptl_absorpt_correction_T_min 0.9765
_exptl_absorpt_correction_type multi-scan
_exptl_absorpt_process_details SADABS
_exptl_crystal_colour colourless
_exptl_crystal_density_diffrn 1.213
_exptl_crystal_description rod
_exptl_crystal_F_000 776
_exptl_crystal_size_max 0.32
_exptl_crystal_size_mid 0.26
_exptl_crystal_size_min 0.09
_refine_diff_density_max 0.262
_refine_diff_density_min -0.200
_refine_diff_density_rms 0.037
_refine_ls_abs_structure_details 'Flack H D (1983), Acta Cryst. A39, 876-881'
_refine_ls_abs_structure_Flack -1.0(9)
_refine_ls_extinction_method none
_refine_ls_goodness_of_fit_ref 1.132
_refine_ls_hydrogen_treatment mixed
_refine_ls_matrix_type full
_refine_ls_number_parameters 371
_refine_ls_number_reflns 4266
_refine_ls_number_restraints 1
_refine_ls_restrained_S_all 1.132
_refine_ls_R_factor_all 0.0426
_refine_ls_R_factor_gt 0.0364
_refine_ls_shift/su_max 0.001
_refine_ls_shift/su_mean 0.000
_refine_ls_structure_factor_coef Fsqd
_refine_ls_weighting_details 'calc w=1/[\s^2^(Fo^2^)+(0.0500P)^2^+0.0000P] where P=(Fo^2^+2Fc^2^)/3'
_refine_ls_weighting_scheme calc
_refine_ls_wR_factor_gt 0.0867
_refine_ls_wR_factor_ref 0.0906
_reflns_number_gt 3850
_reflns_number_total 4266
_reflns_threshold_expression >2sigma(I)
_cod_data_source_file ja310386m_si_002.cif
_cod_data_source_block ca120912_0m
_cod_database_code 4119027

loop_
_symmetry_equiv_pos_as_xyz
'x, y, z'
'-x, y, -z'
'x+1/2, y+1/2, z'
'-x+1/2, y+1/2, -z'

loop_
_atom_site_label
_atom_site_type_symbol
_atom_site_fract_x
_atom_site_fract_y
_atom_site_fract_z
_atom_site_U_iso_or_equiv
_atom_site_adp_type
_atom_site_occupancy
_atom_site_symmetry_multiplicity
_atom_site_calc_flag
O1 O -0.66656(7) -0.31590(18) -1.03799(4) 0.0186(2) Uani 1 1 d
O2 O -0.88250(7) -0.33690(18) -0.86641(4) 0.0192(2) Uani 1 1 d
C1 C -0.70136(9) -0.3176(2) -0.84930(6) 0.0134(3) Uani 1 1 d
C2 C -0.71037(9) -0.3246(2) -0.77934(6) 0.0142(3) Uani 1 1 d
C3 C -0.60529(10) -0.2498(2) -0.74920(6) 0.0145(3) Uani 1 1 d
H3 H -0.5978(11) -0.113(3) -0.7666(7) 0.008(4) Uiso 1 1 d
C4 C -0.51663(11) -0.3724(2) -0.77168(7) 0.0174(3) Uani 1 1 d
H4A H -0.5296(12) -0.513(3) -0.7676(7) 0.014(4) Uiso 1 1 d
H4B H -0.4520(12) -0.347(3) -0.7480(7) 0.016(4) Uiso 1 1 d
C5 C -0.50414(10) -0.3232(3) -0.83803(6) 0.0183(3) Uani 1 1 d
H5A H -0.4712(14) -0.191(3) -0.8401(8) 0.028(5) Uiso 1 1 d
H5B H -0.4566(14) -0.417(3) -0.8541(8) 0.030(5) Uiso 1 1 d
C6 C -0.60539(9) -0.3201(2) -0.87534(6) 0.0149(3) Uani 1 1 d
C7 C -0.59688(10) -0.3189(2) -0.93821(6) 0.0169(3) Uani 1 1 d
H7 H -0.5269(12) -0.316(3) -0.9528(7) 0.019(4) Uiso 1 1 d
C8 C -0.68363(10) -0.3178(2) -0.97728(6) 0.0150(3) Uani 1 1 d
C9 C -0.78026(10) -0.3206(2) -0.95367(6) 0.0150(3) Uani 1 1 d
H9 H -0.8406(12) -0.327(3) -0.9802(7) 0.019(4) Uiso 1 1 d
C10 C -0.78775(9) -0.3234(2) -0.89088(6) 0.0151(3) Uani 1 1 d
C11 C -0.73829(12) -0.5397(2) -0.76365(7) 0.0200(3) Uani 1 1 d
H11A H -0.7995(14) -0.571(3) -0.7883(8) 0.029(5) Uiso 1 1 d
H11B H -0.7521(12) -0.556(3) -0.7205(8) 0.023(4) Uiso 1 1 d
H11C H -0.6856(14) -0.626(3) -0.7748(8) 0.022(4) Uiso 1 1 d
C12 C -0.79469(11) -0.1861(3) -0.75720(7) 0.0187(3) Uani 1 1 d
H12A H -0.7862(11) -0.057(3) -0.7758(7) 0.014(4) Uiso 1 1 d
H12B H -0.8620(14) -0.231(3) -0.7733(8) 0.030(5) Uiso 1 1 d
C13 C -0.79260(11) -0.1686(3) -0.68787(7) 0.0197(3) Uani 1 1 d
H13A H -0.8084(13) -0.307(3) -0.6663(8) 0.031(5) Uiso 1 1 d
H13B H -0.8478(12) -0.086(3) -0.6772(7) 0.019(4) Uiso 1 1 d
C14 C -0.69105(11) -0.0863(2) -0.66203(7) 0.0167(3) Uani 1 1 d
H14 H -0.6807(11) 0.038(3) -0.6825(7) 0.009(4) Uiso 1 1 d
C15 C -0.68730(11) -0.0426(2) -0.59337(7) 0.0187(3) Uani 1 1 d
H15 H -0.6873(13) -0.171(3) -0.5718(8) 0.018(4) Uiso 1 1 d
C16 C -0.58873(12) 0.0728(3) -0.57585(7) 0.0219(3) Uani 1 1 d
H16A H -0.5946(14) 0.197(4) -0.5961(9) 0.033(5) Uiso 1 1 d
H16B H -0.5845(12) 0.089(3) -0.5323(8) 0.018(4) Uiso 1 1 d
C17 C -0.49206(12) -0.0317(3) -0.59516(7) 0.0225(3) Uani 1 1 d
H17A H -0.4796(13) -0.147(3) -0.5690(8) 0.022(5) Uiso 1 1 d
H17B H -0.4291(13) 0.057(3) -0.5875(8) 0.021(4) Uiso 1 1 d
C18 C -0.50072(12) -0.0977(3) -0.66169(7) 0.0208(3) Uani 1 1 d
H18A H -0.4402(13) -0.172(3) -0.6709(7) 0.021(4) Uiso 1 1 d
H18B H -0.5025(12) 0.017(3) -0.6874(8) 0.018(4) Uiso 1 1 d
C19 C -0.59932(11) -0.2167(2) -0.67904(7) 0.0156(3) Uani 1 1 d
C20 C -0.59514(12) -0.4129(3) -0.64402(7) 0.0198(3) Uani 1 1 d
H20A H -0.5525(14) -0.509(3) -0.6629(9) 0.034(5) Uiso 1 1 d
H20B H -0.5664(12) -0.397(3) -0.6029(8) 0.023(5) Uiso 1 1 d
H20C H -0.6615(14) -0.473(3) -0.6402(8) 0.024(4) Uiso 1 1 d
C21 C -0.77940(12) 0.0699(3) -0.57410(7) 0.0229(3) Uani 1 1 d
H21 H -0.7953(13) 0.198(3) -0.5950(8) 0.027(4) Uiso 1 1 d
C22 C -0.83901(13) 0.0129(3) -0.53121(8) 0.0284(4) Uani 1 1 d
H22A H -0.8925(13) 0.096(3) -0.5190(8) 0.020(4) Uiso 1 1 d
H22B H -0.8232(14) -0.107(3) -0.5103(9) 0.034(5) Uiso 1 1 d
C23 C -0.75494(11) -0.3187(3) -1.07957(6) 0.0171(3) Uani 1 1 d
H23A H -0.7955(13) -0.436(3) -1.0748(8) 0.024(5) Uiso 1 1 d
H23B H -0.7298(11) -0.316(3) -1.1203(8) 0.017(4) Uiso 1 1 d
H23C H -0.7951(14) -0.202(3) -1.0745(8) 0.022(5) Uiso 1 1 d
C24 C -0.97223(10) -0.3293(3) -0.90643(7) 0.0238(3) Uani 1 1 d
H24A H -0.9755(13) -0.441(3) -0.9350(9) 0.026(5) Uiso 1 1 d
H24B H -1.0280(14) -0.335(3) -0.8766(8) 0.032(5) Uiso 1 1 d
H24C H -0.9749(14) -0.204(3) -0.9308(9) 0.026(5) Uiso 1 1 d

loop_
_atom_site_aniso_label
_atom_site_aniso_U_11
_atom_site_aniso_U_22
_atom_site_aniso_U_33
_atom_site_aniso_U_23
_atom_site_aniso_U_13
_atom_site_aniso_U_12
O1 0.0152(4) 0.0276(6) 0.0127(5) -0.0006(5) -0.0005(4) 0.0000(5)
O2 0.0098(4) 0.0314(6) 0.0163(5) -0.0011(5) -0.0010(3) -0.0015(5)
C1 0.0140(6) 0.0131(7) 0.0130(6) -0.0005(6) -0.0004(5) 0.0007(6)
C2 0.0121(6) 0.0175(7) 0.0129(6) -0.0003(6) -0.0003(5) 0.0009(6)
C3 0.0135(6) 0.0174(7) 0.0124(7) 0.0008(6) 0.0002(5) 0.0000(5)
C4 0.0126(6) 0.0240(10) 0.0151(7) -0.0014(6) -0.0022(5) 0.0020(6)
C5 0.0126(6) 0.0268(8) 0.0154(7) -0.0006(7) 0.0001(5) 0.0006(7)
C6 0.0122(6) 0.0156(7) 0.0167(7) 0.0002(6) -0.0017(5) 0.0011(6)
C7 0.0129(6) 0.0209(7) 0.0172(7) -0.0003(7) 0.0026(5) -0.0001(7)
C8 0.0164(6) 0.0140(7) 0.0144(6) 0.0006(6) 0.0002(5) 0.0004(6)
C9 0.0133(6) 0.0153(7) 0.0161(7) -0.0012(6) -0.0026(5) -0.0007(6)
C10 0.0123(6) 0.0143(7) 0.0186(7) -0.0002(6) 0.0010(5) 0.0009(6)
C11 0.0204(7) 0.0222(8) 0.0173(8) 0.0009(6) 0.0000(6) -0.0024(7)
C12 0.0130(7) 0.0264(9) 0.0167(7) -0.0015(6) -0.0001(5) 0.0048(6)
C13 0.0141(7) 0.0281(9) 0.0172(7) -0.0025(6) 0.0020(6) 0.0057(6)
C14 0.0180(7) 0.0180(8) 0.0141(7) 0.0020(6) 0.0003(5) 0.0026(6)
C15 0.0198(7) 0.0199(8) 0.0162(7) 0.0007(6) 0.0000(5) 0.0043(6)
C16 0.0273(8) 0.0233(9) 0.0148(7) -0.0026(6) -0.0021(6) 0.0031(7)
C17 0.0206(7) 0.0299(10) 0.0167(7) -0.0021(7) -0.0027(6) -0.0018(7)
C18 0.0167(7) 0.0286(9) 0.0171(8) -0.0012(7) -0.0002(6) -0.0006(7)
C19 0.0148(7) 0.0186(8) 0.0133(7) 0.0009(6) 0.0007(5) 0.0018(6)
C20 0.0226(8) 0.0215(8) 0.0152(7) 0.0017(6) 0.0008(6) 0.0049(7)
C21 0.0268(8) 0.0234(9) 0.0181(7) -0.0016(7) -0.0025(6) 0.0056(7)
C22 0.0274(8) 0.0332(11) 0.0246(8) 0.0009(7) 0.0032(7) 0.0082(8)
C23 0.0177(6) 0.0202(8) 0.0132(6) -0.0001(7) -0.0027(5) 0.0000(7)
C24 0.0122(6) 0.0383(10) 0.0206(7) -0.0004(8) -0.0028(5) -0.0005(8)

loop_
_atom_type_symbol
_atom_type_description
_atom_type_scat_dispersion_real
_atom_type_scat_dispersion_imag
_atom_type_scat_source
C C 0.0033 0.0016 'International Tables Vol C Tables 4.2.6.8 and 6.1.1.4'
H H 0.0000 0.0000 'International Tables Vol C Tables 4.2.6.8 and 6.1.1.4'
O O 0.0106 0.0060 'International Tables Vol C Tables 4.2.6.8 and 6.1.1.4'

loop_
_geom_angle_atom_site_label_1
_geom_angle_atom_site_label_2
_geom_angle_atom_site_label_3
_geom_angle
C8 O1 C23 117.30(10)
C10 O2 C24 118.44(11)
C6 C1 C10 115.40(11)
C6 C1 C2 121.53(11)
C10 C1 C2 122.90(11)
C12 C2 C11 108.88(12)
C12 C2 C1 112.88(11)
C11 C2 C1 106.38(12)
C12 C2 C3 106.68(12)
C11 C2 C3 114.78(12)
C1 C2 C3 107.40(10)
C4 C3 C19 113.75(11)
C4 C3 C2 110.03(12)
C19 C3 C2 117.43(11)
C4 C3 H3 106.7(8)
C19 C3 H3 104.0(8)
C2 C3 H3 103.6(8)
C5 C4 C3 108.42(12)
C5 C4 H4A 109.3(10)
C3 C4 H4A 111.5(9)
C5 C4 H4B 110.0(9)
C3 C4 H4B 111.9(9)
H4A C4 H4B 105.6(14)
C6 C5 C4 113.00(11)
C6 C5 H5A 109.1(11)
C4 C5 H5A 108.1(11)
C6 C5 H5B 111.4(11)
C4 C5 H5B 108.2(11)
H5A C5 H5B 106.8(15)
C7 C6 C1 121.79(11)
C7 C6 C5 115.18(11)
C1 C6 C5 123.03(12)
C8 C7 C6 120.82(12)
C8 C7 H7 122.4(9)
C6 C7 H7 116.8(9)
O1 C8 C7 116.04(11)
O1 C8 C9 124.47(12)
C7 C8 C9 119.49(12)
C8 C9 C10 119.16(12)
C8 C9 H9 120.2(9)
C10 C9 H9 120.6(9)
O2 C10 C9 120.24(11)
O2 C10 C1 116.49(11)
C9 C10 C1 123.26(11)
C2 C11 H11A 106.3(12)
C2 C11 H11B 112.4(12)
H11A C11 H11B 109.4(14)
C2 C11 H11C 110.1(11)
H11A C11 H11C 107.6(15)
H11B C11 H11C 110.8(15)
C13 C12 C2 112.86(12)
C13 C12 H12A 110.8(10)
C2 C12 H12A 108.3(9)
C13 C12 H12B 110.7(11)
C2 C12 H12B 109.4(12)
H12A C12 H12B 104.4(15)
C14 C13 C12 111.78(12)
C14 C13 H13A 109.8(9)
C12 C13 H13A 112.3(10)
C14 C13 H13B 110.2(10)
C12 C13 H13B 108.6(10)
H13A C13 H13B 103.9(14)
C13 C14 C15 114.85(12)
C13 C14 C19 111.48(12)
C15 C14 C19 111.38(11)
C13 C14 H14 106.6(9)
C15 C14 H14 107.0(9)
C19 C14 H14 104.9(9)
C21 C15 C16 109.78(13)
C21 C15 C14 113.14(12)
C16 C15 C14 109.08(12)
C21 C15 H15 106.8(10)
C16 C15 H15 110.4(10)
C14 C15 H15 107.6(10)
C17 C16 C15 112.54(14)
C17 C16 H16A 109.0(11)
C15 C16 H16A 106.7(11)
C17 C16 H16B 109.1(10)
C15 C16 H16B 108.1(10)
H16A C16 H16B 111.5(16)
C16 C17 C18 112.62(12)
C16 C17 H17A 108.7(10)
C18 C17 H17A 109.2(11)
C16 C17 H17B 110.2(10)
C18 C17 H17B 110.3(9)
H17A C17 H17B 105.6(15)
C17 C18 C19 113.96(12)
C17 C18 H18A 109.6(10)
C19 C18 H18A 110.7(11)
C17 C18 H18B 109.2(11)
C19 C18 H18B 106.4(10)
H18A C18 H18B 106.7(14)
C20 C19 C18 108.76(12)
C20 C19 C14 112.30(12)
C18 C19 C14 106.37(12)
C20 C19 C3 111.80(12)
C18 C19 C3 108.43(11)
C14 C19 C3 108.97(11)
C19 C20 H20A 112.0(12)
C19 C20 H20B 111.8(11)
H20A C20 H20B 106.2(15)
C19 C20 H20C 113.7(11)
H20A C20 H20C 106.9(17)
H20B C20 H20C 105.7(14)
C22 C21 C15 124.46(16)
C22 C21 H21 118.2(10)
C15 C21 H21 117.4(10)
C21 C22 H22A 120.0(11)
C21 C22 H22B 118.7(12)
H22A C22 H22B 121.1(16)
O1 C23 H23A 111.5(11)
O1 C23 H23B 107.0(9)
H23A C23 H23B 109.1(15)
O1 C23 H23C 109.8(11)
H23A C23 H23C 111.4(13)
H23B C23 H23C 107.9(16)
O2 C24 H24A 111.9(10)
O2 C24 H24B 101.0(10)
H24A C24 H24B 112.4(17)
O2 C24 H24C 111.4(11)
H24A C24 H24C 107.9(14)
H24B C24 H24C 112.2(17)

loop_
_geom_bond_atom_site_label_1
_geom_bond_atom_site_label_2
_geom_bond_distance
O1 C8 1.3682(15)
O1 C23 1.4304(16)
O2 C10 1.3750(16)
O2 C24 1.4249(16)
C1 C6 1.4023(17)
C1 C10 1.4113(17)
C1 C2 1.5532(17)
C2 C12 1.543(2)
C2 C11 1.547(2)
C2 C3 1.5707(18)
C3 C4 1.526(2)
C3 C19 1.5601(19)
C3 H3 1.013(17)
C4 C5 1.5170(19)
C4 H4A 0.976(19)
C4 H4B 0.980(16)
C5 C6 1.5141(18)
C5 H5A 1.00(2)
C5 H5B 0.97(2)
C6 C7 1.3958(19)
C7 C8 1.3816(19)
C7 H7 0.981(16)
C8 C9 1.3864(18)
C9 C10 1.3926(18)
C9 H9 0.953(16)
C11 H11A 0.963(19)
C11 H11B 0.983(18)
C11 H11C 0.945(19)
C12 C13 1.531(2)
C12 H12A 0.974(18)
C12 H12B 0.976(19)
C13 C14 1.516(2)
C13 H13A 1.08(2)
C13 H13B 0.951(18)
C14 C15 1.540(2)
C14 C19 1.5477(19)
C14 H14 0.970(17)
C15 C21 1.501(2)
C15 C16 1.534(2)
C15 H15 0.991(19)
C16 C17 1.524(2)
C16 H16A 0.95(2)
C16 H16B 0.965(17)
C17 C18 1.531(2)
C17 H17A 0.98(2)
C17 H17B 1.023(18)
C18 C19 1.546(2)
C18 H18A 0.965(18)
C18 H18B 0.960(19)
C19 C20 1.538(2)
C20 H20A 0.97(2)
C20 H20B 0.967(17)
C20 H20C 0.961(18)
C21 C22 1.313(2)
C21 H21 1.00(2)
C22 H22A 0.948(18)
C22 H22B 0.95(2)
C23 H23A 0.96(2)
C23 H23B 0.973(16)
C23 H23C 0.96(2)
C24 H24A 0.98(2)
C24 H24B 1.005(17)
C24 H24C 1.01(2)

loop_
_geom_torsion_atom_site_label_1
_geom_torsion_atom_site_label_2
_geom_torsion_atom_site_label_3
_geom_torsion_atom_site_label_4
_geom_torsion
C6 C1 C2 C12 139.56(15)
C10 C1 C2 C12 -45.40(19)
C6 C1 C2 C11 -101.10(16)
C10 C1 C2 C11 73.95(17)
C6 C1 C2 C3 22.3(2)
C10 C1 C2 C3 -162.70(13)
C12 C2 C3 C4 -176.80(12)
C11 C2 C3 C4 62.52(15)
C1 C2 C3 C4 -55.52(16)
C12 C2 C3 C19 50.96(16)
C11 C2 C3 C19 -69.72(16)
C1 C2 C3 C19 172.24(12)
C19 C3 C4 C5 -156.13(12)
C2 C3 C4 C5 69.75(15)
C3 C4 C5 C6 -46.17(18)
C10 C1 C6 C7 3.0(2)
C2 C1 C6 C7 178.37(15)
C10 C1 C6 C5 -177.41(15)
C2 C1 C6 C5 -2.0(2)
C4 C5 C6 C7 -166.54(15)
C4 C5 C6 C1 13.8(2)
C1 C6 C7 C8 -0.9(2)
C5 C6 C7 C8 179.45(16)
C23 O1 C8 C7 178.78(14)
C23 O1 C8 C9 -0.5(2)
C6 C7 C8 O1 179.79(14)
C6 C7 C8 C9 -0.9(2)
O1 C8 C9 C10 179.66(15)
C7 C8 C9 C10 0.4(2)
C24 O2 C10 C9 -5.8(2)
C24 O2 C10 C1 175.66(14)
C8 C9 C10 O2 -176.53(15)
C8 C9 C10 C1 1.9(2)
C6 C1 C10 O2 174.98(15)
C2 C1 C10 O2 -0.3(2)
C6 C1 C10 C9 -3.5(2)
C2 C1 C10 C9 -178.85(16)
C11 C2 C12 C13 70.98(16)
C1 C2 C12 C13 -171.13(13)
C3 C2 C12 C13 -53.41(16)
C2 C12 C13 C14 60.51(18)
C12 C13 C14 C15 173.51(13)
C12 C13 C14 C19 -58.61(17)
C13 C14 C15 C21 -47.46(18)
C19 C14 C15 C21 -175.38(13)
C13 C14 C15 C16 -169.94(14)
C19 C14 C15 C16 62.13(16)
C21 C15 C16 C17 -179.00(13)
C14 C15 C16 C17 -54.51(17)
C15 C16 C17 C18 49.43(19)
C16 C17 C18 C19 -51.05(19)
C17 C18 C19 C20 -65.63(17)
C17 C18 C19 C14 55.53(17)
C17 C18 C19 C3 172.60(13)
C13 C14 C19 C20 -72.25(15)
C15 C14 C19 C20 57.47(16)
C13 C14 C19 C18 168.88(12)
C15 C14 C19 C18 -61.40(15)
C13 C14 C19 C3 52.18(15)
C15 C14 C19 C3 -178.10(12)
C4 C3 C19 C20 -56.88(16)
C2 C3 C19 C20 73.66(16)
C4 C3 C19 C18 63.01(16)
C2 C3 C19 C18 -166.45(13)
C4 C3 C19 C14 178.40(12)
C2 C3 C19 C14 -51.06(16)
C16 C15 C21 C22 -112.44(19)
C14 C15 C21 C22 125.46(18)
